data_2201895
loop_
_publ_author_name
'V. Rajakannan'
'S. Selvanayagam'
'M. Yogavel'
'L. Govindasamy'
'D. Velmurugan'
'S. Shanmuga Sundara Raj'
'H.-K. Fun'
'P.C. Srinivasan'

_publ_section_title
;
 4-Acetamido-2-methoxy-5-[3-(phenylsulfanyl)indole-2-carbonyl]benzoic
 acid
;
_journal_issue 5
_journal_name_full 'Acta Crystallographica Section E'
_journal_page_first o718
_journal_page_last o720
_journal_paper_doi 10.1107/S1600536803007566
_journal_volume 59
_journal_year 2003
_chemical_formula_moiety 'C25 H20 N2 O5 S'
_chemical_formula_sum 'C25 H20 N2 O5 S'
_chemical_formula_weight 460.49
_chemical_name_systematic
;
2-Methoxy-4-acetamido-5-(3'-phenylthio indol-2-oyl)benzoic acid
;
_space_group_IT_number 14
_symmetry_cell_setting monoclinic
_symmetry_space_group_name_Hall '-P 2yn'
_symmetry_space_group_name_H-M 'P 1 21/n 1'
_atom_sites_solution_hydrogens geom
_atom_sites_solution_primary direct
_atom_sites_solution_secondary difmap
_audit_creation_method SHELXL-97
_cell_angle_alpha 90.00
_cell_angle_beta 92.1040(10)
_cell_angle_gamma 90.00
_cell_formula_units_Z 4
_cell_length_a 10.8499(2)
_cell_length_b 10.5171(2)
_cell_length_c 19.0168(3)
_cell_measurement_reflns_used 8224
_cell_measurement_temperature 293(2)
_cell_measurement_theta_max 28.37
_cell_measurement_theta_min 2.13
_cell_volume 2168.53(7)
_computing_cell_refinement 'SAINT (Siemens, 1996)'
_computing_data_collection 'SMART (Siemens, 1996)'
_computing_data_reduction SAINT
_computing_molecular_graphics
;
ORTEP3 (Farrugia, 1997) and PLATON (Spek, 1990)
;
_computing_publication_material 'SHELXL97 and PARST (Nardelli, 1995)'
_computing_structure_refinement 'SHELXL97 (Sheldrick, 1997)'
_computing_structure_solution 'SHELXS97 (Sheldrick, 1997)'
_diffrn_ambient_temperature 293(2)
_diffrn_measured_fraction_theta_full 0.941
_diffrn_measured_fraction_theta_max 0.941
_diffrn_measurement_device_type
;
Siemens SMART CCD area detector diffractometer
;
_diffrn_measurement_method '\w scans'
_diffrn_radiation_monochromator graphite
_diffrn_radiation_source 'fine-focus sealed tube'
_diffrn_radiation_type MoK\a
_diffrn_radiation_wavelength 0.71073
_diffrn_reflns_av_R_equivalents 0.0740
_diffrn_reflns_av_sigmaI/netI 0.0710
_diffrn_reflns_limit_h_max 10
_diffrn_reflns_limit_h_min -14
_diffrn_reflns_limit_k_max 14
_diffrn_reflns_limit_k_min -14
_diffrn_reflns_limit_l_max 24
_diffrn_reflns_limit_l_min -25
_diffrn_reflns_number 17151
_diffrn_reflns_theta_full 28.37
_diffrn_reflns_theta_max 28.37
_diffrn_reflns_theta_min 2.13
_diffrn_standards_decay_% 0
_diffrn_standards_number 0
_exptl_absorpt_coefficient_mu 0.191
_exptl_absorpt_correction_type none
_exptl_crystal_colour Yellow
_exptl_crystal_density_diffrn 1.410
_exptl_crystal_density_meas ?
_exptl_crystal_density_method 'not measured'
_exptl_crystal_description Block
_exptl_crystal_F_000 960
_exptl_crystal_size_max 0.46
_exptl_crystal_size_mid 0.22
_exptl_crystal_size_min 0.20
_refine_diff_density_max 0.243
_refine_diff_density_min -0.354
_refine_ls_extinction_method none
_refine_ls_goodness_of_fit_ref 0.937
_refine_ls_hydrogen_treatment mixed
_refine_ls_matrix_type full
_refine_ls_number_parameters 312
_refine_ls_number_reflns 5372
_refine_ls_number_restraints 0
_refine_ls_restrained_S_all 0.937
_refine_ls_R_factor_all 0.0858
_refine_ls_R_factor_gt 0.0453
_refine_ls_shift/su_max <0.001
_refine_ls_shift/su_mean <0.001
_refine_ls_structure_factor_coef Fsqd
_refine_ls_weighting_details
;
calc w = 1/[\s^2^(Fo^2^)+(0.0564P)^2^] where P = Fo^2^+2Fc^2^)/3
;
_refine_ls_weighting_scheme calc
_refine_ls_wR_factor_gt 0.1028
_refine_ls_wR_factor_ref 0.1182
_reflns_number_gt 3386
_reflns_number_total 5372
_reflns_threshold_expression I>2\s(I)
_cod_data_source_file ci6213.cif
_cod_data_source_block I
_cod_depositor_comments
;
The following automatic conversions were performed:
'_symmetry_cell_setting' value 'Monoclinic' changed to 'monoclinic'
according to '/home/saulius/struct/CIF-dictionaries/cif_core.dic'
dictionary named 'cif_core.dic' version 2.4.1 from 2010-06-29.

Automatic conversion script
Id: cif_fix_enum 1527 2010-12-29 10:47:43Z saulius 

The following automatic conversions were performed:

'_symmetry_cell_setting' value 'Monoclinic' changed to 'monoclinic'
according to /home/saulius/struct/CIF-dictionaries/cif_core.dic
dictionary named 'cif_core.dic' version 2.4.1 from 2010-06-29.

Automatic conversion script
Id: cif_fix_values 1715 2011-07-08 13:25:40Z adriana 

The following automatic conversions were performed:

'_exptl_crystal_density_meas' value 'none' was changed to '?' - the
value is perceived as not measured.

Automatic conversion script
Id: cif_fix_values 3008 2015-01-20 13:52:24Z robertas 
;
_cod_original_sg_symbol_H-M 'P 21/n'
_cod_database_code 2201895
_cod_database_fobs_code 2201895

loop_
_symmetry_equiv_pos_as_xyz
'x, y, z'
'-x+1/2, y+1/2, -z+1/2'
'-x, -y, -z'
1/2+x,1/2-y,1/2+z

loop_
_atom_site_label
_atom_site_fract_x
_atom_site_fract_y
_atom_site_fract_z
_atom_site_U_iso_or_equiv
_atom_site_adp_type
_atom_site_calc_flag
_atom_site_refinement_flags
_atom_site_occupancy
_atom_site_disorder_assembly
_atom_site_disorder_group
_atom_site_type_symbol
S1 -0.00188(4) 0.78661(4) 0.17746(2) 0.04203(14) Uani d . 1 . . S
O1 0.16827(13) 0.38507(11) 0.23275(6) 0.0491(3) Uani d . 1 . . O
O2 0.29567(16) 0.87967(13) 0.07523(7) 0.0719(5) Uani d . 1 . . O
O3 0.27234(15) 0.84512(14) -0.03733(7) 0.0581(4) Uani d . 1 . . O
O4 0.19947(13) 0.62226(11) -0.07632(6) 0.0455(3) Uani d . 1 . . O
O5 0.05664(16) 0.21624(13) -0.00484(7) 0.0671(5) Uani d . 1 . . O
N1 0.14497(15) 0.57026(15) 0.32859(7) 0.0383(4) Uani d . 1 . . N
C2 0.12107(16) 0.59509(15) 0.25820(8) 0.0333(4) Uani d . 1 . . C
C3 0.06235(16) 0.71201(16) 0.25248(8) 0.0337(4) Uani d . 1 . . C
C4 0.05257(16) 0.76003(16) 0.32246(8) 0.0353(4) Uani d . 1 . . C
C5 0.10376(16) 0.66803(16) 0.36862(8) 0.0360(4) Uani d . 1 . . C
C6 0.10721(18) 0.68437(18) 0.44147(9) 0.0444(5) Uani d . 1 . . C
H6 0.1400 0.6226 0.4717 0.053 Uiso calc R 1 . . H
C7 0.0601(2) 0.7955(2) 0.46627(10) 0.0524(5) Uani d . 1 . . C
H7 0.0606 0.8091 0.5146 0.063 Uiso calc R 1 . . H
C8 0.0112(2) 0.8890(2) 0.42141(10) 0.0533(5) Uani d . 1 . . C
H8 -0.0186 0.9639 0.4405 0.064 Uiso calc R 1 . . H
C9 0.00602(18) 0.87292(18) 0.34971(10) 0.0460(5) Uani d . 1 . . C
H9 -0.0275 0.9354 0.3201 0.055 Uiso calc R 1 . . H
C10 -0.16206(17) 0.77897(17) 0.19148(9) 0.0413(4) Uani d . 1 . . C
C11 -0.2153(2) 0.6999(2) 0.24001(10) 0.0534(5) Uani d . 1 . . C
H11 -0.1660 0.6510 0.2706 0.064 Uiso calc R 1 . . H
C12 -0.3420(2) 0.6944(3) 0.24259(14) 0.0799(8) Uani d . 1 . . C
H12 -0.3781 0.6404 0.2746 0.096 Uiso calc R 1 . . H
C13 -0.4155(3) 0.7675(4) 0.19847(17) 0.0997(11) Uani d . 1 . . C
H13 -0.5009 0.7631 0.2007 0.120 Uiso calc R 1 . . H
C14 -0.3629(3) 0.8469(3) 0.15132(16) 0.0904(9) Uani d . 1 . . C
H14 -0.4128 0.8968 0.1216 0.108 Uiso calc R 1 . . H
C15 -0.2371(2) 0.8534(2) 0.14742(11) 0.0623(6) Uani d . 1 . . C
H15 -0.2020 0.9078 0.1152 0.075 Uiso calc R 1 . . H
C16 0.15537(15) 0.49363(16) 0.20886(8) 0.0344(4) Uani d . 1 . . C
C17 0.17132(15) 0.52181(15) 0.13376(8) 0.0326(4) Uani d . 1 . . C
C18 0.21314(15) 0.64110(16) 0.11339(8) 0.0339(4) Uani d . 1 . . C
H18 0.2335 0.7004 0.1482 0.041 Uiso calc R 1 . . H
C19 0.22569(15) 0.67516(15) 0.04365(8) 0.0332(4) Uani d . 1 . . C
C20 0.19318(16) 0.58430(16) -0.00770(8) 0.0332(4) Uani d . 1 . . C
C21 0.15624(16) 0.46349(16) 0.00996(8) 0.0357(4) Uani d . 1 . . C
H21 0.1372 0.4044 -0.0251 0.043 Uiso calc R 1 . . H
C22 0.14743(15) 0.43000(15) 0.08052(8) 0.0323(4) Uani d . 1 . . C
C23 0.26754(18) 0.80649(17) 0.02932(10) 0.0431(4) Uani d . 1 . . C
C24 0.1867(2) 0.52885(18) -0.13080(9) 0.0512(5) Uani d . 1 . . C
H24A 0.2475 0.4635 -0.1231 0.077 Uiso calc R 1 . . H
H24B 0.1984 0.5683 -0.1756 0.077 Uiso calc R 1 . . H
H24C 0.1058 0.4921 -0.1303 0.077 Uiso calc R 1 . . H
N25 0.11273(15) 0.30799(13) 0.10023(8) 0.0389(4) Uani d . 1 . . N
C26 0.07243(17) 0.20881(16) 0.05801(10) 0.0412(4) Uani d . 1 . . C
C27 0.0470(2) 0.08889(17) 0.09730(11) 0.0559(6) Uani d . 1 . . C
H27A -0.0400 0.0721 0.0951 0.084 Uiso calc R 1 . . H
H27B 0.0747 0.0982 0.1455 0.084 Uiso calc R 1 . . H
H27C 0.0899 0.0194 0.0764 0.084 Uiso calc R 1 . . H
H1 0.1746(17) 0.4987(18) 0.3447(9) 0.044(5) Uiso d . 1 . . H
H25 0.1252(18) 0.2945(18) 0.1495(10) 0.054(6) Uiso d . 1 . . H
H3 0.258(2) 0.779(2) -0.0634(12) 0.084(9) Uiso d . 1 . . H

loop_
_atom_site_aniso_label
_atom_site_aniso_U_11
_atom_site_aniso_U_22
_atom_site_aniso_U_33
_atom_site_aniso_U_12
_atom_site_aniso_U_13
_atom_site_aniso_U_23
S1 0.0440(3) 0.0440(3) 0.0381(2) 0.0066(2) 0.00179(19) 0.0112(2)
O1 0.0735(10) 0.0341(7) 0.0398(7) 0.0091(7) 0.0046(6) 0.0013(6)
O2 0.1186(15) 0.0405(8) 0.0570(9) -0.0304(9) 0.0108(9) -0.0145(7)
O3 0.0889(12) 0.0368(8) 0.0491(8) -0.0121(8) 0.0092(8) 0.0029(7)
O4 0.0693(9) 0.0370(7) 0.0307(6) -0.0076(6) 0.0066(6) -0.0031(5)
O5 0.1092(14) 0.0454(8) 0.0459(8) -0.0242(8) -0.0105(8) -0.0039(7)
N1 0.0519(10) 0.0330(8) 0.0297(7) 0.0095(7) -0.0020(7) 0.0016(6)
C2 0.0387(9) 0.0341(9) 0.0271(8) 0.0017(7) 0.0002(7) 0.0011(7)
C3 0.0370(9) 0.0324(9) 0.0319(8) 0.0014(8) 0.0029(7) 0.0025(7)
C4 0.0385(9) 0.0341(9) 0.0334(9) 0.0012(7) 0.0017(7) -0.0012(7)
C5 0.0393(10) 0.0352(9) 0.0336(9) 0.0015(8) 0.0021(7) -0.0043(7)
C6 0.0510(12) 0.0492(11) 0.0325(9) 0.0019(9) -0.0021(8) -0.0016(8)
C7 0.0588(13) 0.0612(13) 0.0372(10) -0.0006(11) 0.0023(9) -0.0161(10)
C8 0.0613(14) 0.0472(12) 0.0514(12) 0.0091(10) 0.0033(10) -0.0178(10)
C9 0.0521(12) 0.0374(10) 0.0485(11) 0.0062(9) 0.0011(9) -0.0047(8)
C10 0.0431(10) 0.0416(10) 0.0388(9) 0.0063(9) -0.0029(8) -0.0124(8)
C11 0.0511(13) 0.0603(13) 0.0492(11) -0.0053(10) 0.0087(9) -0.0147(10)
C12 0.0603(16) 0.107(2) 0.0743(17) -0.0194(16) 0.0245(14) -0.0361(15)
C13 0.0424(15) 0.160(3) 0.097(2) 0.0097(18) 0.0014(15) -0.058(2)
C14 0.0609(18) 0.116(2) 0.093(2) 0.0358(17) -0.0193(15) -0.0338(18)
C15 0.0571(14) 0.0658(15) 0.0629(14) 0.0171(12) -0.0127(11) -0.0094(11)
C16 0.0363(10) 0.0321(9) 0.0348(9) 0.0029(7) 0.0004(7) -0.0015(7)
C17 0.0344(9) 0.0298(9) 0.0337(8) 0.0023(7) 0.0035(7) -0.0039(7)
C18 0.0358(9) 0.0317(9) 0.0345(9) -0.0001(7) 0.0040(7) -0.0078(7)
C19 0.0349(9) 0.0285(9) 0.0367(9) -0.0015(7) 0.0052(7) -0.0043(7)
C20 0.0357(9) 0.0337(9) 0.0303(8) 0.0003(7) 0.0036(7) -0.0031(7)
C21 0.0422(10) 0.0302(9) 0.0349(9) -0.0019(8) 0.0015(7) -0.0073(7)
C22 0.0335(9) 0.0274(8) 0.0363(9) 0.0012(7) 0.0042(7) -0.0025(7)
C23 0.0505(11) 0.0337(10) 0.0456(10) -0.0032(9) 0.0103(9) -0.0046(8)
C24 0.0725(15) 0.0508(12) 0.0306(9) -0.0091(11) 0.0047(9) -0.0075(8)
N25 0.0515(10) 0.0286(8) 0.0367(8) -0.0021(7) 0.0050(7) -0.0016(6)
C26 0.0469(11) 0.0298(9) 0.0469(11) -0.0021(8) 0.0022(8) -0.0033(8)
C27 0.0717(15) 0.0325(10) 0.0637(13) -0.0070(10) 0.0052(11) 0.0005(9)

loop_
_atom_type_symbol
_atom_type_description
_atom_type_scat_dispersion_real
_atom_type_scat_dispersion_imag
_atom_type_scat_source
C C 0.0033 0.0016 'International Tables Vol C Tables 4.2.6.8 and 6.1.1.4'
H H 0.0000 0.0000 'International Tables Vol C Tables 4.2.6.8 and 6.1.1.4'
N N 0.0061 0.0033 'International Tables Vol C Tables 4.2.6.8 and 6.1.1.4'
O O 0.0106 0.0060 'International Tables Vol C Tables 4.2.6.8 and 6.1.1.4'
S S 0.1246 0.1234 'International Tables Vol C Tables 4.2.6.8 and 6.1.1.4'

loop_
_geom_angle_atom_site_label_1
_geom_angle_atom_site_label_2
_geom_angle_atom_site_label_3
_geom_angle
_geom_angle_publ_flag
C3 S1 C10 102.75(8) ?
C23 O3 H3 106.7(15) ?
C20 O4 C24 118.89(13) ?
C5 N1 C2 110.18(14) ?
C5 N1 H1 125.4(12) ?
C2 N1 H1 124.1(12) ?
N1 C2 C3 108.26(13) ?
N1 C2 C16 115.91(14) ?
C3 C2 C16 135.72(14) ?
C2 C3 C4 106.82(14) ?
C2 C3 S1 128.99(12) ?
C4 C3 S1 123.98(13) ?
C9 C4 C5 119.53(15) ?
C9 C4 C3 133.22(17) ?
C5 C4 C3 107.25(14) ?
N1 C5 C6 130.50(16) ?
N1 C5 C4 107.47(14) ?
C6 C5 C4 122.0(2) y
C7 C6 C5 116.8(2) y
C7 C6 H6 121.6 ?
C5 C6 H6 121.6 ?
C6 C7 C8 122.1(2) y
C6 C7 H7 119.0 ?
C8 C7 H7 119.0 ?
C9 C8 C7 121.46(17) ?
C9 C8 H8 119.3 ?
C7 C8 H8 119.3 ?
C8 C9 C4 118.1(2) y
C8 C9 H9 121.0 ?
C4 C9 H9 121.0 ?
C11 C10 C15 119.4(2) ?
C11 C10 S1 124.30(16) ?
C15 C10 S1 116.15(16) ?
C12 C11 C10 119.3(2) ?
C12 C11 H11 120.3 ?
C10 C11 H11 120.3 ?
C13 C12 C11 120.8(3) ?
C13 C12 H12 119.6 ?
C11 C12 H12 119.6 ?
C14 C13 C12 119.8(3) ?
C14 C13 H13 120.1 ?
C12 C13 H13 120.1 ?
C13 C14 C15 120.5(3) ?
C13 C14 H14 119.8 ?
C15 C14 H14 119.8 ?
C14 C15 C10 120.1(2) ?
C14 C15 H15 119.9 ?
C10 C15 H15 119.9 ?
O1 C16 C17 121.76(14) ?
O1 C16 C2 117.50(14) ?
C17 C16 C2 120.74(14) ?
C18 C17 C22 117.90(14) ?
C18 C17 C16 120.06(14) ?
C22 C17 C16 122.04(14) ?
C19 C18 C17 122.91(15) ?
C19 C18 H18 118.5 ?
C17 C18 H18 118.5 ?
C18 C19 C20 117.36(15) ?
C18 C19 C23 117.30(15) ?
C20 C19 C23 125.30(15) ?
O4 C20 C21 121.8(2) y
O4 C20 C19 116.40(10) y
C21 C20 C19 121.79(15) ?
C20 C21 C22 119.91(15) ?
C20 C21 H21 120.0 ?
C22 C21 H21 120.0 ?
N25 C22 C21 121.38(15) ?
N25 C22 C17 118.69(14) ?
C21 C22 C17 119.92(15) ?
O2 C23 O3 118.69(17) ?
O2 C23 C19 122.51(17) ?
O3 C23 C19 118.79(16) ?
O4 C24 H24A 109.5 ?
O4 C24 H24B 109.5 ?
H24A C24 H24B 109.5 ?
O4 C24 H24C 109.5 ?
H24A C24 H24C 109.5 ?
H24B C24 H24C 109.5 ?
C26 N25 C22 128.6(2) y
C26 N25 H25 119.4(12) ?
C22 N25 H25 111.8(12) ?
O5 C26 N25 124.1(2) y
O5 C26 C27 121.88(17) ?
N25 C26 C27 114.1(2) y
C26 C27 H27A 109.5 ?
C26 C27 H27B 109.5 ?
H27A C27 H27B 109.5 ?
C26 C27 H27C 109.5 ?
H27A C27 H27C 109.5 ?
H27B C27 H27C 109.5 ?

loop_
_geom_bond_atom_site_label_1
_geom_bond_atom_site_label_2
_geom_bond_site_symmetry_2
_geom_bond_distance
_geom_bond_publ_flag
S1 C3 . 1.750(2) y
S1 C10 . 1.770(2) y
O1 C16 . 1.235(2) y
O2 C23 . 1.195(2) y
O3 C23 . 1.334(2) y
O3 H3 . 0.87(2) ?
O4 C20 . 1.369(2) y
O4 C24 . 1.431(2) y
O5 C26 . 1.204(2) y
N1 C5 . 1.364(2) ?
N1 C2 . 1.379(2) ?
N1 H1 . 0.87(2) ?
C2 C3 . 1.387(2) ?
C2 C16 . 1.478(2) ?
C3 C4 . 1.431(2) ?
C4 C9 . 1.397(2) ?
C4 C5 . 1.407(2) ?
C5 C6 . 1.395(2) ?
C6 C7 . 1.366(3) ?
C6 H6 . 0.93 ?
C7 C8 . 1.394(3) ?
C7 H7 . 0.93 ?
C8 C9 . 1.373(3) ?
C8 H8 . 0.93 ?
C9 H9 . 0.93 ?
C10 C11 . 1.384(3) ?
C10 C15 . 1.388(3) ?
C11 C12 . 1.379(3) ?
C11 H11 . 0.93 ?
C12 C13 . 1.372(4) ?
C12 H12 . 0.93 ?
C13 C14 . 1.365(4) ?
C13 H13 . 0.93 ?
C14 C15 . 1.372(3) ?
C14 H14 . 0.93 ?
C15 H15 . 0.93 ?
C16 C17 . 1.475(2) ?
C17 C18 . 1.394(2) ?
C17 C22 . 1.416(2) ?
C18 C19 . 1.385(2) ?
C18 H18 . 0.93 ?
C19 C20 . 1.402(2) ?
C19 C23 . 1.482(2) ?
C20 C21 . 1.378(2) ?
C21 C22 . 1.394(2) ?
C21 H21 . 0.93 ?
C22 N25 . 1.393(2) ?
C24 H24A . 0.96 ?
C24 H24B . 0.96 ?
C24 H24C . 0.96 ?
N25 C26 . 1.378(2) ?
N25 H25 . 0.95(2) ?
C26 C27 . 1.497(2) ?
C27 H27A . 0.96 ?
C27 H27B . 0.96 ?
C27 H27C . 0.96 ?

loop_
_geom_hbond_atom_site_label_D
_geom_hbond_atom_site_label_H
_geom_hbond_atom_site_label_A
_geom_hbond_site_symmetry_A
_geom_hbond_distance_DH
_geom_hbond_distance_HA
_geom_hbond_distance_DA
_geom_hbond_angle_DHA
O3 H3 O4 . 0.87(2) 1.78(3) 2.574(2) 151(2)
N25 H25 O1 . 0.95(2) 1.89(2) 2.695(2) 140(2)
C18 H18 O2 . 0.93 2.45 2.770(2) 100
C21 H21 O5 . 0.93 2.20 2.826(2) 124
N1 H1 O2 2_545 0.87(2) 1.99(2) 2.773(2) 150(2)
C13 H13 O1 2_455 0.93 2.59 3.320(3) 136
C24 H24A CgA 3_565 0.96 2.89 3.598(2) 132

loop_
_geom_torsion_atom_site_label_1
_geom_torsion_atom_site_label_2
_geom_torsion_atom_site_label_3
_geom_torsion_atom_site_label_4
_geom_torsion
_geom_torsion_publ_flag
C5 N1 C2 C3 -0.2(2) ?
C5 N1 C2 C16 -177.02(15) ?
N1 C2 C3 C4 0.96(19) ?
C16 C2 C3 C4 176.84(19) ?
N1 C2 C3 S1 -173.90(13) ?
C16 C2 C3 S1 2.0(3) ?
C10 S1 C3 C2 110.0(2) y
C10 S1 C3 C4 -64.03(16) ?
C2 C3 C4 C9 178.0(2) ?
S1 C3 C4 C9 -6.8(3) ?
C2 C3 C4 C5 -1.34(19) ?
S1 C3 C4 C5 173.84(13) ?
C2 N1 C5 C6 179.63(18) ?
C2 N1 C5 C4 -0.6(2) ?
C9 C4 C5 N1 -178.24(17) ?
C3 C4 C5 N1 1.2(2) ?
C9 C4 C5 C6 1.5(3) ?
C3 C4 C5 C6 -179.03(16) ?
N1 C5 C6 C7 178.7(2) ?
C4 C5 C6 C7 -1.0(3) ?
C5 C6 C7 C8 -0.3(3) ?
C6 C7 C8 C9 1.2(3) ?
C7 C8 C9 C4 -0.6(3) ?
C5 C4 C9 C8 -0.6(3) ?
C3 C4 C9 C8 -179.94(19) ?
C3 S1 C10 C11 -16.15(17) ?
C3 S1 C10 C15 167.43(15) ?
C15 C10 C11 C12 1.5(3) ?
S1 C10 C11 C12 -174.85(15) ?
C10 C11 C12 C13 -1.0(3) ?
C11 C12 C13 C14 0.1(4) ?
C12 C13 C14 C15 0.4(4) ?
C13 C14 C15 C10 0.1(4) ?
C11 C10 C15 C14 -1.0(3) ?
S1 C10 C15 C14 175.56(17) ?
N1 C2 C16 O1 20.2(2) ?
C3 C2 C16 O1 -155.4(2) ?
N1 C2 C16 C17 -160.8(2) y
C3 C2 C16 C17 23.6(3) ?
O1 C16 C17 C18 -149.97(17) ?
C2 C16 C17 C18 31.1(2) y
O1 C16 C17 C22 28.9(3) ?
C2 C16 C17 C22 -150.09(16) ?
C22 C17 C18 C19 3.6(3) ?
C16 C17 C18 C19 -177.53(15) ?
C17 C18 C19 C20 0.6(2) ?
C17 C18 C19 C23 178.17(16) ?
C24 O4 C20 C21 -10.2(2) y
C24 O4 C20 C19 170.1(2) y
C18 C19 C20 O4 176.36(15) ?
C23 C19 C20 O4 -1.0(3) ?
C18 C19 C20 C21 -3.3(3) ?
C23 C19 C20 C21 179.35(17) ?
O4 C20 C21 C22 -177.99(15) ?
C19 C20 C21 C22 1.7(3) ?
C20 C21 C22 N25 -178.72(16) ?
C20 C21 C22 C17 2.7(2) ?
C18 C17 C22 N25 176.19(15) ?
C16 C17 C22 N25 -2.7(2) ?
C18 C17 C22 C21 -5.2(2) ?
C16 C17 C22 C21 175.91(15) ?
C18 C19 C23 O2 3.6(3) ?
C20 C19 C23 O2 -179.02(19) ?
C18 C19 C23 O3 -175.40(17) ?
C20 C19 C23 O3 2.0(3) ?
C21 C22 N25 C26 -6.4(3) ?
C17 C22 N25 C26 172.23(17) ?
C22 N25 C26 O5 -3.0(3) ?
C22 N25 C26 C27 178.05(17) ?

loop_
_cod_related_entry_id
_cod_related_entry_database
_cod_related_entry_code
1 ChemSpider 21131811
